data_7204702
loop_
_publ_author_name
'Maharaj, Felicia'
'Russell, Vanessa'
'Chow, Hong'
'Page, Michael'
'Scudder, Marcia'
'Craig, Don'
'Dance, Ian'

_publ_section_title
;
 Polymorphs and pseudo-polymorphs: nine crystals containing
 [Fe(phen)3]2+ associated with [HgI4]2?
;
_journal_issue 49
_journal_name_full CrystEngComm
_journal_page_first 285
_journal_paper_doi 10.1039/b306750e
_journal_volume 5
_journal_year 2003
_chemical_formula_moiety 'C36 H24 Fe N6 2+,Hg I4 2-,1.5(H2 O)'
_chemical_formula_sum 'C36 H27 Fe Hg I4 N6 O1.5'
_chemical_formula_weight 1331.7
_space_group_IT_number 14
_symmetry_cell_setting monoclinic
_symmetry_space_group_name_Hall '-P 2ybc'
_symmetry_space_group_name_H-M 'P 1 21/c 1'
_atom_type_scat_source 'International Tables for X-ray Crystallography, Vol. IV'
_audit_creation_method 'RAELSPUB and manual entry'
_cell_angle_alpha 90
_cell_angle_beta 97.22(3)
_cell_angle_gamma 90
_cell_formula_units_Z 4
_cell_length_a 10.180(6)
_cell_length_b 17.079(7)
_cell_length_c 23.620(8)
_cell_measurement_reflns_used 10
_cell_measurement_temperature 294
_cell_measurement_theta_max 11
_cell_measurement_theta_min 10
_cell_volume 4074(3)
_computing_cell_refinement 'CAD4 Version 5.0, 1989'
_computing_data_collection 'CAD4 Version 5.0, 1989'
_computing_data_reduction 'Local program'
_computing_molecular_graphics 'ORTEP-II, (Johnson, 1976)'
_computing_publication_material 'Local programs'
_computing_structure_refinement 'RAELS, (Rae, 1989)'
_computing_structure_solution 'SIR92 (Altomare et al, 1994)'
_diffrn_measurement_device_type 'Nonius CAD-4'
_diffrn_measurement_method \w--2\q
_diffrn_radiation_type 'Mo K\a'
_diffrn_radiation_wavelength 0.71073
_diffrn_reflns_av_R_equivalents 0.046
_diffrn_reflns_limit_h_max 12
_diffrn_reflns_limit_h_min -12
_diffrn_reflns_limit_k_max 20
_diffrn_reflns_limit_k_min 0
_diffrn_reflns_limit_l_max 28
_diffrn_reflns_limit_l_min 0
_diffrn_reflns_number 7356
_diffrn_reflns_theta_max 25
_diffrn_standards_decay_% 0
_diffrn_standards_interval_time 30min
_diffrn_standards_number 1
_exptl_absorpt_coefficient_mu 7.154
_exptl_absorpt_correction_T_max 0.63
_exptl_absorpt_correction_T_min 0.18
_exptl_absorpt_correction_type analytical
_exptl_absorpt_process_details '(DeMeulenaer & Tompa, 1965)'
_exptl_crystal_colour red
_exptl_crystal_density_diffrn 2.17
_exptl_crystal_density_method 'not measured'
_exptl_crystal_description plate
_exptl_crystal_F_000 2460.0
_exptl_crystal_size_max 0.28
_exptl_crystal_size_mid 0.20
_exptl_crystal_size_min 0.03
_refine_diff_density_max 3.21
_refine_diff_density_min -2.17
_refine_ls_extinction_method none
_refine_ls_goodness_of_fit_ref 1.63
_refine_ls_hydrogen_treatment noref
_refine_ls_number_parameters 233
_refine_ls_number_reflns 4071
_refine_ls_R_factor_gt 0.052
_refine_ls_shift/su_max 0.008
_refine_ls_structure_factor_coef F
_refine_ls_weighting_details 'w = 1/[\s^2^(F) + 0.0004F^2^]'
_refine_ls_weighting_scheme calc
_refine_ls_wR_factor_ref 0.058
_reflns_number_gt 4071
_reflns_number_total 7170
_reflns_threshold_expression I>2\s(I)
_cod_data_source_file b306750e.txt
_cod_data_source_block DID258_D-(H2O)1.5
_cod_original_cell_volume 4074(4)
_cod_original_sg_symbol_H-M 'P 21/c'
_cod_database_code 7204702

loop_
_symmetry_equiv_pos_site_id
_symmetry_equiv_pos_as_xyz
1 x,y,z
2 -x,1/2+y,1/2-z
3 -x,-y,-z
4 x,1/2-y,1/2+z

loop_
_atom_site_label
_atom_site_fract_x
_atom_site_fract_y
_atom_site_fract_z
_atom_site_U_iso_or_equiv
_atom_site_adp_type
_atom_site_type_symbol
_atom_site_occupancy
Fe 0.39027(16) 0.25490(10) 0.09932(7) 0.0346(4) Uani Fe 1.0
N1A 0.2234(9) 0.3154(6) 0.0905(4) 0.039(2) Uani N 1.0
N2A 0.3380(10) 0.2349(6) 0.1764(4) 0.041(2) Uani N 1.0
C1A 0.1673(13) 0.3549(8) 0.0464(6) 0.048(2) Uani C 1.0
C2A 0.0470(15) 0.3956(9) 0.0471(7) 0.063(4) Uani C 1.0
C3A -0.0158(15) 0.3932(10) 0.0937(7) 0.070(4) Uani C 1.0
C4A 0.0358(14) 0.3477(10) 0.1403(7) 0.063(3) Uani C 1.0
C5A -0.0270(15) 0.3326(12) 0.1906(8) 0.081(4) Uani C 1.0
C6A 0.0281(17) 0.2891(13) 0.2334(8) 0.085(5) Uani C 1.0
C7A 0.1586(15) 0.2528(10) 0.2308(6) 0.067(3) Uani C 1.0
C8A 0.2196(18) 0.2079(12) 0.2746(7) 0.080(5) Uani C 1.0
C9A 0.3427(16) 0.1786(10) 0.2677(6) 0.071(5) Uani C 1.0
C10A 0.3982(14) 0.1900(8) 0.2174(6) 0.051(3) Uani C 1.0
C11A 0.2183(13) 0.2651(8) 0.1832(6) 0.048(2) Uani C 1.0
C12A 0.1594(12) 0.3110(8) 0.1367(6) 0.046(2) Uani C 1.0
N1B 0.3003(9) 0.1560(6) 0.0746(4) 0.038(2) Uani N 1.0
N2B 0.5475(9) 0.1858(6) 0.1134(4) 0.039(2) Uani N 1.0
C1B 0.1723(12) 0.1411(8) 0.0579(5) 0.044(2) Uani C 1.0
C2B 0.1220(13) 0.0669(9) 0.0477(7) 0.062(3) Uani C 1.0
C3B 0.2051(15) 0.0036(9) 0.0509(8) 0.077(2) Uani C 1.0
C4B 0.3426(15) 0.0176(9) 0.0686(8) 0.071(2) Uani C 1.0
C5B 0.4394(17) -0.0430(10) 0.0748(10) 0.098(3) Uani C 1.0
C6B 0.5633(17) -0.0284(10) 0.0948(10) 0.100(3) Uani C 1.0
C7B 0.6084(15) 0.0501(9) 0.1084(8) 0.073(2) Uani C 1.0
C8B 0.7368(15) 0.0690(9) 0.1320(8) 0.081(4) Uani C 1.0
C9B 0.7680(13) 0.1447(9) 0.1457(7) 0.065(3) Uani C 1.0
C10B 0.6689(12) 0.2026(8) 0.1364(6) 0.046(2) Uani C 1.0
C11B 0.5179(13) 0.1101(8) 0.0994(6) 0.050(2) Uani C 1.0
C12B 0.3834(13) 0.0932(8) 0.0799(6) 0.050(2) Uani C 1.0
N1C 0.4365(9) 0.2821(6) 0.0227(4) 0.037(2) Uani N 1.0
N2C 0.4924(9) 0.3498(6) 0.1214(4) 0.036(2) Uani N 1.0
C1C 0.4052(13) 0.2471(8) -0.0256(5) 0.044(2) Uani C 1.0
C2C 0.4479(15) 0.2713(9) -0.0759(6) 0.055(3) Uani C 1.0
C3C 0.5262(14) 0.3360(9) -0.0755(6) 0.056(3) Uani C 1.0
C4C 0.5636(13) 0.3754(8) -0.0248(6) 0.048(2) Uani C 1.0
C5C 0.6480(13) 0.4449(9) -0.0169(6) 0.054(2) Uani C 1.0
C6C 0.6763(13) 0.4794(8) 0.0333(7) 0.053(2) Uani C 1.0
C7C 0.6260(12) 0.4501(8) 0.0831(6) 0.047(2) Uani C 1.0
C8C 0.6541(13) 0.4833(8) 0.1379(6) 0.055(2) Uani C 1.0
C9C 0.5973(14) 0.4502(8) 0.1810(6) 0.054(2) Uani C 1.0
C10C 0.5175(12) 0.3843(8) 0.1718(5) 0.044(2) Uani C 1.0
C11C 0.5462(11) 0.3839(7) 0.0769(5) 0.039(2) Uani C 1.0
C12C 0.5126(11) 0.3466(7) 0.0234(5) 0.039(1) Uani C 1.0
Hg 0.10934(6) 0.74183(4) 0.60328(3) 0.0551(2) Uani Hg 1.0
I1 0.18534(9) 0.72025(6) 0.49710(4) 0.0533(3) Uani I 1.0
I2 -0.09673(11) 0.63675(7) 0.61195(5) 0.0772(4) Uani I 1.0
I3 0.30744(11) 0.70976(9) 0.69216(5) 0.0902(5) Uani I 1.0
I4 0.01402(16) 0.89232(8) 0.62015(6) 0.1042(5) Uani I 1.0
OW1 0.3464(36) 0.9261(27) 0.7094(19) 0.425(9) Uani O 1.0
OW2 0.0844(96) 0.0243(64) 0.2220(42) 0.283(9) Uani O 0.25
OW2' 0.1878(97) -0.0039(63) 0.1965(41) 0.283(9) Uani O 0.25
HC1A 0.2114 0.3561 0.0109 0.050 Uani H 1.0
HC2A 0.0085 0.4262 0.0129 0.076 Uani H 1.0
HC3A -0.0990 0.4239 0.0951 0.088 Uani H 1.0
HC5A -0.1161 0.3560 0.1931 0.100 Uani H 1.0
HC6A -0.0189 0.2808 0.2677 0.106 Uani H 1.0
HC8A 0.1770 0.1969 0.3096 0.102 Uani H 1.0
HC9A 0.3934 0.1485 0.2995 0.086 Uani H 1.0
HC10A 0.4840 0.1642 0.2122 0.052 Uani H 1.0
HC1B 0.1096 0.1864 0.0525 0.044 Uani H 1.0
HC2B 0.0244 0.0592 0.0379 0.071 Uani H 1.0
HC3B 0.1710 -0.0502 0.0412 0.099 Uani H 1.0
HC5B 0.4125 -0.0978 0.0638 0.124 Uani H 1.0
HC6B 0.6277 -0.0727 0.1007 0.127 Uani H 1.0
HC8B 0.8058 0.0272 0.1387 0.105 Uani H 1.0
HC9B 0.8602 0.1590 0.1621 0.076 Uani H 1.0
HC10B 0.6913 0.2579 0.1476 0.044 Uani H 1.0
HC1C 0.3468 0.1999 -0.0266 0.047 Uani H 1.0
HC2C 0.4218 0.2418 -0.1121 0.067 Uani H 1.0
HC3C 0.5565 0.3551 -0.1118 0.067 Uani H 1.0
HC5C 0.6857 0.4670 -0.0505 0.063 Uani H 1.0
HC6C 0.7340 0.5270 0.0366 0.062 Uani H 1.0
HC8C 0.7138 0.5297 0.1448 0.065 Uani H 1.0
HC9C 0.6132 0.4735 0.2201 0.065 Uani H 1.0
HC10C 0.4771 0.3619 0.2047 0.046 Uani H 1.0

loop_
_atom_site_aniso_label
_atom_site_aniso_U_11
_atom_site_aniso_U_22
_atom_site_aniso_U_33
_atom_site_aniso_U_12
_atom_site_aniso_U_13
_atom_site_aniso_U_23
_atom_site_aniso_type_symbol
Fe 0.0318(9) 0.026(1) 0.047(1) 0.0019(8) 0.0084(7) 0.0018(8) Fe
N1A 0.036(3) 0.021(3) 0.059(3) 0.001(2) 0.004(2) -0.003(2) N
N2A 0.042(2) 0.029(3) 0.052(3) -0.006(2) 0.009(2) 0.002(2) N
C1A 0.045(3) 0.026(3) 0.068(3) 0.007(2) -0.003(2) 0.000(2) C
C2A 0.052(3) 0.042(5) 0.091(5) 0.018(4) -0.009(3) -0.007(4) C
C3A 0.046(3) 0.060(5) 0.102(6) 0.021(3) -0.002(3) -0.023(4) C
C4A 0.040(3) 0.063(4) 0.086(4) 0.008(2) 0.010(3) -0.022(3) C
C5A 0.046(3) 0.105(7) 0.097(5) 0.004(3) 0.024(4) -0.031(5) C
C6A 0.057(4) 0.118(8) 0.085(4) -0.008(4) 0.034(4) -0.021(4) C
C7A 0.057(3) 0.083(5) 0.066(3) -0.011(3) 0.025(3) -0.005(3) C
C8A 0.080(5) 0.102(8) 0.063(3) -0.016(5) 0.027(3) 0.010(3) C
C9A 0.080(5) 0.076(7) 0.058(3) -0.011(4) 0.014(3) 0.018(3) C
C10A 0.057(3) 0.041(4) 0.054(3) -0.006(2) 0.007(2) 0.011(2) C
C11A 0.042(2) 0.045(3) 0.058(3) -0.006(2) 0.014(2) -0.004(2) C
C12A 0.036(3) 0.037(3) 0.065(3) 0.001(2) 0.009(2) -0.010(2) C
N1B 0.032(2) 0.031(2) 0.051(4) 0.001(2) 0.007(2) 0.001(2) N
N2B 0.030(2) 0.032(2) 0.055(4) 0.003(2) 0.009(2) 0.003(2) N
C1B 0.034(2) 0.034(2) 0.064(4) -0.002(2) 0.003(3) 0.002(3) C
C2B 0.042(2) 0.036(3) 0.103(7) -0.005(3) -0.007(4) 0.000(4) C
C3B 0.051(4) 0.034(2) 0.140(7) -0.003(3) -0.013(5) -0.009(3) C
C4B 0.047(3) 0.032(2) 0.130(5) 0.002(2) -0.007(3) -0.010(3) C
C5B 0.057(5) 0.033(2) 0.197(9) 0.008(2) -0.015(5) -0.020(3) C
C6B 0.054(4) 0.035(2) 0.204(9) 0.012(2) -0.012(5) -0.016(3) C
C7B 0.041(2) 0.035(2) 0.141(6) 0.010(2) -0.002(3) -0.006(3) C
C8B 0.039(3) 0.040(3) 0.159(8) 0.012(3) -0.005(4) -0.001(4) C
C9B 0.033(2) 0.041(3) 0.119(7) 0.007(2) -0.002(3) 0.006(4) C
C10B 0.030(2) 0.036(2) 0.071(4) 0.003(2) 0.005(3) 0.006(3) C
C11B 0.035(2) 0.032(2) 0.084(4) 0.005(2) 0.005(2) -0.002(2) C
C12B 0.037(2) 0.031(2) 0.080(4) 0.003(2) 0.003(2) -0.004(2) C
N1C 0.033(3) 0.033(2) 0.046(2) 0.010(2) 0.008(2) 0.003(2) N
N2C 0.029(3) 0.029(3) 0.051(2) 0.007(2) 0.004(2) 0.000(2) N
C1C 0.047(3) 0.042(3) 0.045(3) 0.009(2) 0.009(2) 0.001(2) C
C2C 0.066(5) 0.055(5) 0.047(2) 0.011(3) 0.015(2) 0.004(2) C
C3C 0.062(5) 0.055(5) 0.056(2) 0.015(3) 0.023(3) 0.013(2) C
C4C 0.043(3) 0.042(3) 0.062(2) 0.013(2) 0.019(3) 0.014(2) C
C5C 0.041(4) 0.042(4) 0.082(4) 0.012(3) 0.023(4) 0.020(3) C
C6C 0.035(4) 0.036(3) 0.091(5) 0.007(3) 0.016(4) 0.015(3) C
C7C 0.032(3) 0.032(3) 0.076(3) 0.005(2) 0.008(3) 0.006(2) C
C8C 0.043(4) 0.035(3) 0.085(4) -0.002(3) 0.002(4) -0.002(3) C
C9C 0.050(4) 0.038(3) 0.071(3) -0.002(3) -0.001(3) -0.009(3) C
C10C 0.041(3) 0.034(3) 0.055(2) 0.004(2) 0.002(2) -0.005(2) C
C11C 0.028(3) 0.029(3) 0.059(2) 0.008(2) 0.007(2) 0.004(2) C
C12C 0.032(3) 0.033(2) 0.053(2) 0.011(2) 0.011(2) 0.007(2) C
Hg 0.0483(3) 0.0491(4) 0.0690(4) -0.0036(3) 0.0121(3) 0.0060(3) Hg
I1 0.0442(5) 0.0474(6) 0.0699(6) -0.0055(4) 0.0140(4) 0.0011(5) I
I2 0.0540(7) 0.0780(9) 0.1008(9) -0.0278(6) 0.0148(6) 0.0010(7) I
I3 0.0505(7) 0.139(1) 0.0788(8) -0.0074(7) 0.0009(5) 0.0285(8) I
I4 0.151(1) 0.0516(8) 0.122(1) 0.0290(8) 0.062(1) 0.0167(7) I
OW1 0.305(9) 0.457(9) 0.534(9) -0.127(9) 0.138(9) 0.086(9) O
OW2 0.283(9) 0.283(9) 0.283(9) 0.0000(0) 0.036(5) 0.0000(0) O
OW2' 0.283(9) 0.283(9) 0.283(9) 0.0000(0) 0.036(5) 0.0000(0) O

loop_
_geom_angle_atom_site_label_1
_geom_angle_atom_site_label_2
_geom_angle_atom_site_label_3
_geom_angle
_geom_angle_site_symmetry_1
_geom_angle_site_symmetry_2
_geom_angle_site_symmetry_3
_geom_angle_publ_flag
N1A Fe N2A 82.0(4) 1_555 1_555 1_555 no
N1A Fe N1B 93.2(4) 1_555 1_555 1_555 no
N1A Fe N2B 173.5(4) 1_555 1_555 1_555 no
N1A Fe N1C 94.7(4) 1_555 1_555 1_555 no
N1A Fe N2C 90.9(4) 1_555 1_555 1_555 no
N2A Fe N1B 87.5(4) 1_555 1_555 1_555 no
N2A Fe N2B 92.7(4) 1_555 1_555 1_555 no
N2A Fe N1C 176.0(4) 1_555 1_555 1_555 no
N2A Fe N2C 95.3(4) 1_555 1_555 1_555 no
N1B Fe N2B 82.8(4) 1_555 1_555 1_555 no
N1B Fe N1C 94.9(4) 1_555 1_555 1_555 no
N1B Fe N2C 175.3(4) 1_555 1_555 1_555 no
N2B Fe N1C 90.8(4) 1_555 1_555 1_555 no
N2B Fe N2C 93.3(4) 1_555 1_555 1_555 no
N1C Fe N2C 82.5(4) 1_555 1_555 1_555 no
Fe N1A C1A 129.4(9) 1_555 1_555 1_555 no
Fe N1A C12A 112.6(8) 1_555 1_555 1_555 no
C1A N1A C12A 117.9(11) 1_555 1_555 1_555 no
Fe N2A C10A 128.1(9) 1_555 1_555 1_555 no
Fe N2A C11A 113.2(8) 1_555 1_555 1_555 no
C10A N2A C11A 118.3(11) 1_555 1_555 1_555 no
N1A C1A C2A 122.4(13) 1_555 1_555 1_555 no
C1A C2A C3A 119.9(14) 1_555 1_555 1_555 no
C2A C3A C4A 119.6(13) 1_555 1_555 1_555 no
C3A C4A C5A 126.0(14) 1_555 1_555 1_555 no
C3A C4A C12A 116.5(14) 1_555 1_555 1_555 no
C5A C4A C12A 117.4(15) 1_555 1_555 1_555 no
C4A C5A C6A 122.8(15) 1_555 1_555 1_555 no
C5A C6A C7A 120.1(14) 1_555 1_555 1_555 no
C6A C7A C8A 121.9(14) 1_555 1_555 1_555 no
C6A C7A C11A 118.0(15) 1_555 1_555 1_555 no
C8A C7A C11A 120.1(15) 1_555 1_555 1_555 no
C7A C8A C9A 116.5(14) 1_555 1_555 1_555 no
C8A C9A C10A 121.6(15) 1_555 1_555 1_555 no
N2A C10A C9A 120.3(13) 1_555 1_555 1_555 no
N2A C11A C7A 123.0(13) 1_555 1_555 1_555 no
N2A C11A C12A 114.7(11) 1_555 1_555 1_555 no
C7A C11A C12A 122.4(13) 1_555 1_555 1_555 no
N1A C12A C4A 123.4(13) 1_555 1_555 1_555 no
N1A C12A C11A 117.3(11) 1_555 1_555 1_555 no
C4A C12A C11A 119.2(13) 1_555 1_555 1_555 no
Fe N1B C1B 130.4(9) 1_555 1_555 1_555 no
Fe N1B C12B 112.7(8) 1_555 1_555 1_555 no
C1B N1B C12B 116.7(11) 1_555 1_555 1_555 no
Fe N2B C10B 129.4(9) 1_555 1_555 1_555 no
Fe N2B C11B 112.1(8) 1_555 1_555 1_555 no
C10B N2B C11B 118.4(11) 1_555 1_555 1_555 no
N1B C1B C2B 123.6(12) 1_555 1_555 1_555 no
C1B C2B C3B 120.2(13) 1_555 1_555 1_555 no
C2B C3B C4B 117.4(14) 1_555 1_555 1_555 no
C3B C4B C5B 123.3(14) 1_555 1_555 1_555 no
C3B C4B C12B 118.4(13) 1_555 1_555 1_555 no
C5B C4B C12B 118.4(14) 1_555 1_555 1_555 no
C4B C5B C6B 121.3(15) 1_555 1_555 1_555 no
C5B C6B C7B 121.5(15) 1_555 1_555 1_555 no
C6B C7B C8B 124.2(14) 1_555 1_555 1_555 no
C6B C7B C11B 118.0(14) 1_555 1_555 1_555 no
C8B C7B C11B 117.8(14) 1_555 1_555 1_555 no
C7B C8B C9B 119.7(14) 1_555 1_555 1_555 no
C8B C9B C10B 119.2(13) 1_555 1_555 1_555 no
N2B C10B C9B 121.8(13) 1_555 1_555 1_555 no
N2B C11B C7B 123.2(13) 1_555 1_555 1_555 no
N2B C11B C12B 116.6(11) 1_555 1_555 1_555 no
C7B C11B C12B 120.0(13) 1_555 1_555 1_555 no
N1B C12B C4B 123.6(12) 1_555 1_555 1_555 no
N1B C12B C11B 115.7(12) 1_555 1_555 1_555 no
C4B C12B C11B 120.7(13) 1_555 1_555 1_555 no
Fe N1C C1C 129.6(9) 1_555 1_555 1_555 no
Fe N1C C12C 112.5(8) 1_555 1_555 1_555 no
C1C N1C C12C 117.9(11) 1_555 1_555 1_555 no
Fe N2C C10C 130.0(9) 1_555 1_555 1_555 no
Fe N2C C11C 113.3(8) 1_555 1_555 1_555 no
C10C N2C C11C 116.7(11) 1_555 1_555 1_555 no
N1C C1C C2C 123.5(13) 1_555 1_555 1_555 no
C1C C2C C3C 119.1(13) 1_555 1_555 1_555 no
C2C C3C C4C 119.7(12) 1_555 1_555 1_555 no
C3C C4C C5C 126.7(12) 1_555 1_555 1_555 no
C3C C4C C12C 116.3(13) 1_555 1_555 1_555 no
C5C C4C C12C 117.0(13) 1_555 1_555 1_555 no
C4C C5C C6C 122.3(13) 1_555 1_555 1_555 no
C5C C6C C7C 121.3(14) 1_555 1_555 1_555 no
C6C C7C C8C 124.2(13) 1_555 1_555 1_555 no
C6C C7C C11C 117.6(13) 1_555 1_555 1_555 no
C8C C7C C11C 118.2(12) 1_555 1_555 1_555 no
C7C C8C C9C 117.8(13) 1_555 1_555 1_555 no
C8C C9C C10C 121.1(13) 1_555 1_555 1_555 no
N2C C10C C9C 123.0(12) 1_555 1_555 1_555 no
N2C C11C C7C 123.2(12) 1_555 1_555 1_555 no
N2C C11C C12C 114.6(11) 1_555 1_555 1_555 no
C7C C11C C12C 122.2(12) 1_555 1_555 1_555 no
N1C C12C C4C 123.3(12) 1_555 1_555 1_555 no
N1C C12C C11C 117.0(11) 1_555 1_555 1_555 no
C4C C12C C11C 119.6(12) 1_555 1_555 1_555 no
I1 Hg I2 106.39(4) 1_555 1_555 1_555 no
I1 Hg I3 113.80(4) 1_555 1_555 1_555 no
I1 Hg I4 113.41(4) 1_555 1_555 1_555 no
I2 Hg I3 107.41(4) 1_555 1_555 1_555 no
I2 Hg I4 107.68(5) 1_555 1_555 1_555 no
I3 Hg I4 107.81(5) 1_555 1_555 1_555 no

loop_
_geom_bond_atom_site_label_1
_geom_bond_atom_site_label_2
_geom_bond_distance
_geom_bond_site_symmetry_1
_geom_bond_site_symmetry_2
_geom_bond_publ_flag
Fe N1A 1.977(10) 1_555 1_555 no
Fe N2A 1.989(10) 1_555 1_555 no
Fe N1B 1.975(10) 1_555 1_555 no
Fe N2B 1.983(10) 1_555 1_555 no
Fe N1C 1.982(9) 1_555 1_555 no
Fe N2C 1.961(10) 1_555 1_555 no
N1A C1A 1.311(15) 1_555 1_555 no
N1A C12A 1.340(15) 1_555 1_555 no
N2A C10A 1.325(16) 1_555 1_555 no
N2A C11A 1.351(16) 1_555 1_555 no
C1A C2A 1.410(18) 1_555 1_555 no
C2A C3A 1.342(21) 1_555 1_555 no
C3A C4A 1.395(21) 1_555 1_555 no
C4A C5A 1.440(21) 1_555 1_555 no
C4A C12A 1.418(18) 1_555 1_555 no
C5A C6A 1.322(24) 1_555 1_555 no
C6A C7A 1.475(22) 1_555 1_555 no
C7A C8A 1.372(22) 1_555 1_555 no
C7A C11A 1.359(18) 1_555 1_555 no
C8A C9A 1.378(22) 1_555 1_555 no
C9A C10A 1.391(18) 1_555 1_555 no
C11A C12A 1.421(18) 1_555 1_555 no
N1B C1B 1.338(14) 1_555 1_555 no
N1B C12B 1.361(15) 1_555 1_555 no
N2B C10B 1.318(15) 1_555 1_555 no
N2B C11B 1.359(16) 1_555 1_555 no
C1B C2B 1.376(19) 1_555 1_555 no
C2B C3B 1.369(20) 1_555 1_555 no
C3B C4B 1.429(20) 1_555 1_555 no
C4B C5B 1.424(21) 1_555 1_555 no
C4B C12B 1.373(19) 1_555 1_555 no
C5B C6B 1.315(22) 1_555 1_555 no
C6B C7B 1.440(22) 1_555 1_555 no
C7B C8B 1.393(20) 1_555 1_555 no
C7B C11B 1.376(19) 1_555 1_555 no
C8B C9B 1.359(21) 1_555 1_555 no
C9B C10B 1.411(18) 1_555 1_555 no
C11B C12B 1.418(17) 1_555 1_555 no
N1C C1C 1.292(15) 1_555 1_555 no
N1C C12C 1.345(15) 1_555 1_555 no
N2C C10C 1.325(15) 1_555 1_555 no
N2C C11C 1.374(15) 1_555 1_555 no
C1C C2C 1.378(18) 1_555 1_555 no
C2C C3C 1.362(20) 1_555 1_555 no
C3C C4C 1.386(19) 1_555 1_555 no
C4C C5C 1.463(19) 1_555 1_555 no
C4C C12C 1.399(17) 1_555 1_555 no
C5C C6C 1.323(19) 1_555 1_555 no
C6C C7C 1.430(18) 1_555 1_555 no
C7C C8C 1.409(18) 1_555 1_555 no
C7C C11C 1.390(17) 1_555 1_555 no
C8C C9C 1.356(19) 1_555 1_555 no
C9C C10C 1.389(18) 1_555 1_555 no
C11C C12C 1.416(17) 1_555 1_555 no
Hg I1 2.741(1) 1_555 1_555 no
Hg I2 2.788(1) 1_555 1_555 no
Hg I3 2.777(1) 1_555 1_555 no
Hg I4 2.793(1) 1_555 1_555 no
